data_8000405
loop_
_publ_author_name
'Takahashi, Yukihiro'
'Takehisa, Mika'
'Tanaka, Eri'
'Harada, Jun'
'Kumai, Reiji'
'Inabe, Tamotsu'

_publ_section_title
;
 Incorporating Spacer Molecules into the Tetrathiafulvalene-p-Chloranil
 Charge-Transfer Framework: Modulating the Neutral-Ionic Phase Transition.
;
_journal_name_full 'The journal of physical chemistry letters'
_journal_page_first 1336
_journal_paper_doi 10.1021/acs.jpclett.9b03847
_journal_year 2020
_chemical_formula_moiety '2(C3 H2 S2), 2(C3 Cl2 O), 2(C14 H8 N2)'
_chemical_formula_sum 'C40 H20 Cl4 N4 O2 S4'
_chemical_formula_weight 858.64
_space_group_crystal_system triclinic
_space_group_IT_number 2
_space_group_name_Hall '-P 1'
_space_group_name_H-M_alt 'P -1'
_atom_sites_solution_hydrogens geom
_atom_sites_solution_primary dual
_audit_creation_date 2017-03-02
_audit_creation_method
;
Olex2 1.2
(compiled 2017.02.23 svn.r3390 for OlexSys, GUI svn.r5320)
;
_cell_angle_alpha 85.5655(8)
_cell_angle_beta 89.7179(9)
_cell_angle_gamma 88.4239(8)
_cell_formula_units_Z 2
_cell_length_a 7.5923(4)
_cell_length_b 7.6803(4)
_cell_length_c 30.6429(17)
_cell_measurement_reflns_used 9609
_cell_measurement_temperature 240
_cell_measurement_theta_max 30.017
_cell_measurement_theta_min 2.667
_cell_volume 1780.79(16)
_computing_cell_refinement 'SAINT v8.34A (Bruker, 2013)'
_computing_data_collection 'Bruker APEX2 2014.1-1 (Bruker, 2014)'
_computing_data_reduction 'SAINT v8.34A (Bruker, 2013)'
_computing_molecular_graphics 'Olex2 (Dolomanov et al., 2009)'
_computing_publication_material 'Olex2 (Dolomanov et al., 2009)'
_computing_structure_refinement 'ShelXL (Sheldrick, 2015)'
_computing_structure_solution 'ShelXT (Sheldrick, 2015)'
_diffrn_ambient_temperature 240
_diffrn_detector_area_resol_mean 8.3333
_diffrn_measured_fraction_theta_full 0.998
_diffrn_measured_fraction_theta_max 0.995
_diffrn_measurement_device_type 'Bruker APEX-II CCD'
_diffrn_measurement_method '\f and \w scans'
_diffrn_radiation_type MoK\a
_diffrn_radiation_wavelength 0.71073
_diffrn_reflns_av_R_equivalents 0.0187
_diffrn_reflns_av_unetI/netI 0.0166
_diffrn_reflns_Laue_measured_fraction_full 0.998
_diffrn_reflns_Laue_measured_fraction_max 0.995
_diffrn_reflns_limit_h_max 10
_diffrn_reflns_limit_h_min -10
_diffrn_reflns_limit_k_max 10
_diffrn_reflns_limit_k_min -10
_diffrn_reflns_limit_l_max 43
_diffrn_reflns_limit_l_min -42
_diffrn_reflns_number 40259
_diffrn_reflns_point_group_measured_fraction_full 0.998
_diffrn_reflns_point_group_measured_fraction_max 0.995
_diffrn_reflns_theta_full 25.242
_diffrn_reflns_theta_max 30.040
_diffrn_reflns_theta_min 2.000
_diffrn_source 'rotating-anode X-ray tube'
_diffrn_standards_number 0
_exptl_absorpt_coefficient_mu 0.613
_exptl_absorpt_correction_T_max 0.9281
_exptl_absorpt_correction_T_min 0.8690
_exptl_absorpt_correction_type multi-scan
_exptl_absorpt_process_details
'SADABS-2014/4 (Bruker,2014/4) was used for absorption correction. wR2(int) was 0.0840 before and 0.0336 after correction. The Ratio of minimum to maximum transmission is 0.9363. The \l/2 correction factor is Not present.'
_exptl_crystal_colour red
_exptl_crystal_colour_primary red
_exptl_crystal_density_diffrn 1.601
_exptl_crystal_description plate
_exptl_crystal_F_000 872
_exptl_crystal_size_max 0.21
_exptl_crystal_size_mid 0.14
_exptl_crystal_size_min 0.08
_refine_diff_density_max 0.365
_refine_diff_density_min -0.264
_refine_diff_density_rms 0.048
_refine_ls_extinction_method none
_refine_ls_goodness_of_fit_ref 1.077
_refine_ls_hydrogen_treatment constr
_refine_ls_matrix_type full
_refine_ls_number_parameters 487
_refine_ls_number_reflns 10371
_refine_ls_number_restraints 0
_refine_ls_restrained_S_all 1.077
_refine_ls_R_factor_all 0.0424
_refine_ls_R_factor_gt 0.0362
_refine_ls_shift/su_max 0.001
_refine_ls_shift/su_mean 0.000
_refine_ls_structure_factor_coef Fsqd
_refine_ls_weighting_details 'w=1/[\s^2^(Fo^2^)+(0.0366P)^2^+0.7545P] where P=(Fo^2^+2Fc^2^)/3'
_refine_ls_weighting_scheme calc
_refine_ls_wR_factor_gt 0.0877
_refine_ls_wR_factor_ref 0.0912
_reflns_Friedel_coverage 0.000
_reflns_number_gt 9062
_reflns_number_total 10371
_reflns_threshold_expression 'I > 2\s(I)'
_cod_data_source_file jz9b03847_si_003.cif
_cod_data_source_block (TTF)(DAzP)2(CA)_240K
_cod_database_code 8000405
_shelxl_version_number 2014/6
_shelx_space_group_comment
;
The symmetry employed for this shelxl refinement is uniquely defined
by the following loop, which should always be used as a source of
symmetry information in preference to the above space-group names.
They are only intended as comments.
;
_shelx_estimated_absorpt_t_max 0.953
_shelx_estimated_absorpt_t_min 0.882
_olex2_refinement_description
;
1. Fixed Uiso
 At 1.2 times of:
  All C(H) groups
2.a Aromatic/amide H refined with riding coordinates:
 C2(H2), C3(H3), C8(H8), C9(H9), C13(H13), C14(H14), C15(H15), C16(H16),
 C17(H17), C18(H18), C19(H19), C20(H20), C27(H27), C28(H28), C29(H29), C30(H30),
  C31(H31), C32(H32), C33(H33), C34(H34)
;
_olex2_submission_special_instructions 'No special instructions were received'

loop_
_space_group_symop_operation_xyz
'x, y, z'
'-x, -y, -z'

loop_
_atom_site_label
_atom_site_type_symbol
_atom_site_fract_x
_atom_site_fract_y
_atom_site_fract_z
_atom_site_U_iso_or_equiv
_atom_site_adp_type
_atom_site_occupancy
_atom_site_site_symmetry_order
_atom_site_calc_flag
_atom_site_refinement_flags_posn
S1 S 0.53203(6) 0.54585(5) 0.06921(2) 0.03733(9) Uani 1 1 d .
S2 S 0.61593(6) 0.75730(5) -0.01204(2) 0.03654(9) Uani 1 1 d .
C1 C 0.5309(2) 0.56292(18) 0.01199(5) 0.0316(3) Uani 1 1 d .
C2 C 0.6584(2) 0.8453(2) 0.03732(5) 0.0384(3) Uani 1 1 d .
H2 H 0.7064 0.9565 0.0381 0.046 Uiso 1 1 calc R
C3 C 0.6204(2) 0.7496(2) 0.07370(5) 0.0390(3) Uani 1 1 d .
H3 H 0.6408 0.7908 0.1013 0.047 Uiso 1 1 calc R
Cl1 Cl 0.13948(6) 0.82978(5) 0.04081(2) 0.04680(10) Uani 1 1 d .
Cl2 Cl 0.02771(6) 0.49891(6) 0.10180(2) 0.04920(11) Uani 1 1 d .
O1 O 0.10875(18) 0.77292(15) -0.05135(4) 0.0471(3) Uani 1 1 d .
C4 C 0.0561(2) 0.65046(18) -0.02796(5) 0.0334(3) Uani 1 1 d .
C5 C 0.06486(19) 0.64585(18) 0.02033(5) 0.0322(3) Uani 1 1 d .
C6 C 0.01653(19) 0.50610(19) 0.04629(5) 0.0327(3) Uani 1 1 d .
S3 S 0.37730(6) 0.25418(5) 0.51003(2) 0.04125(10) Uani 1 1 d .
S4 S 0.48117(5) 0.08635(5) 0.43045(2) 0.03610(9) Uani 1 1 d .
C7 C 0.4702(2) 0.07100(18) 0.48753(5) 0.0356(3) Uani 1 1 d .
C8 C 0.3381(2) 0.3699(2) 0.46009(6) 0.0396(3) Uani 1 1 d .
H8 H 0.2860 0.4827 0.4584 0.047 Uiso 1 1 calc R
C9 C 0.3844(2) 0.2934(2) 0.42438(5) 0.0391(3) Uani 1 1 d .
H9 H 0.3652 0.3501 0.3964 0.047 Uiso 1 1 calc R
Cl3 Cl 0.85986(6) 0.35368(5) 0.45374(2) 0.04386(10) Uani 1 1 d .
Cl4 Cl 0.99178(6) 0.04287(6) 0.39781(2) 0.04476(10) Uani 1 1 d .
O2 O 0.87836(17) 0.25538(15) 0.54703(4) 0.0458(3) Uani 1 1 d .
C10 C 0.93617(19) 0.14042(18) 0.52546(5) 0.0317(3) Uani 1 1 d .
C11 C 0.93596(19) 0.15779(17) 0.47717(5) 0.0302(3) Uani 1 1 d .
C12 C 0.99228(19) 0.02669(19) 0.45348(5) 0.0309(3) Uani 1 1 d .
N1 N 0.6503(2) 0.69619(19) 0.17805(5) 0.0442(3) Uani 1 1 d .
N2 N 0.84637(19) 0.80419(19) 0.23019(5) 0.0433(3) Uani 1 1 d .
C13 C 0.7997(3) 0.7615(2) 0.19067(6) 0.0477(4) Uani 1 1 d .
H13 H 0.8849 0.7804 0.1686 0.057 Uiso 1 1 calc R
C14 C 0.7611(2) 0.8177(2) 0.30569(6) 0.0381(3) Uani 1 1 d .
H14 H 0.8701 0.8645 0.3123 0.046 Uiso 1 1 calc R
C15 C 0.6397(2) 0.7905(2) 0.33748(5) 0.0379(3) Uani 1 1 d .
H15 H 0.6659 0.8189 0.3660 0.046 Uiso 1 1 calc R
C16 C 0.3422(2) 0.6942(2) 0.36115(6) 0.0420(4) Uani 1 1 d .
H16 H 0.3630 0.7255 0.3897 0.050 Uiso 1 1 calc R
C17 C 0.1829(2) 0.6232(2) 0.35111(6) 0.0466(4) Uani 1 1 d .
H17 H 0.0971 0.6056 0.3731 0.056 Uiso 1 1 calc R
C18 C 0.1482(2) 0.5780(2) 0.30928(7) 0.0444(4) Uani 1 1 d .
H18 H 0.0399 0.5285 0.3033 0.053 Uiso 1 1 calc R
C19 C 0.2417(2) 0.5669(2) 0.23169(6) 0.0416(4) Uani 1 1 d .
H19 H 0.1334 0.5199 0.2246 0.050 Uiso 1 1 calc R
C20 C 0.3625(2) 0.5956(2) 0.19975(6) 0.0419(4) Uani 1 1 d .
H20 H 0.3376 0.5688 0.1710 0.050 Uiso 1 1 calc R
C21 C 0.72592(19) 0.77618(18) 0.26190(5) 0.0330(3) Uani 1 1 d .
C22 C 0.4710(2) 0.71918(18) 0.32916(5) 0.0330(3) Uani 1 1 d .
C23 C 0.2717(2) 0.60508(19) 0.27597(5) 0.0355(3) Uani 1 1 d .
C24 C 0.5287(2) 0.66678(19) 0.20956(5) 0.0334(3) Uani 1 1 d .
C25 C 0.56174(19) 0.70538(17) 0.25287(5) 0.0291(3) Uani 1 1 d .
C26 C 0.43489(19) 0.67595(17) 0.28620(5) 0.0299(3) Uani 1 1 d .
N3 N 0.5303(3) 0.2345(2) 0.32767(5) 0.0531(4) Uani 1 1 d .
N4 N 0.7914(2) 0.3107(2) 0.28673(7) 0.0568(4) Uani 1 1 d .
C27 C 0.6930(3) 0.2942(3) 0.32257(8) 0.0619(6) Uani 1 1 d .
H27 H 0.7453 0.3297 0.3480 0.074 Uiso 1 1 calc R
C28 C 0.8078(2) 0.2756(2) 0.20925(8) 0.0524(5) Uani 1 1 d .
H28 H 0.9235 0.3164 0.2081 0.063 Uiso 1 1 calc R
C29 C 0.7318(3) 0.2308(2) 0.17262(7) 0.0504(5) Uani 1 1 d .
H29 H 0.7954 0.2415 0.1462 0.060 Uiso 1 1 calc R
C30 C 0.4724(3) 0.1222(2) 0.13470(6) 0.0548(5) Uani 1 1 d .
H30 H 0.5318 0.1328 0.1077 0.066 Uiso 1 1 calc R
C31 C 0.3041(3) 0.0631(3) 0.13658(7) 0.0648(6) Uani 1 1 d .
H31 H 0.2491 0.0345 0.1108 0.078 Uiso 1 1 calc R
C32 C 0.2142(3) 0.0447(3) 0.17551(7) 0.0553(5) Uani 1 1 d .
H32 H 0.0990 0.0030 0.1760 0.066 Uiso 1 1 calc R
C33 C 0.2033(2) 0.0728(2) 0.25581(6) 0.0452(4) Uani 1 1 d .
H33 H 0.0889 0.0289 0.2575 0.054 Uiso 1 1 calc R
C34 C 0.2794(2) 0.1205(2) 0.29236(6) 0.0468(4) Uani 1 1 d .
H34 H 0.2171 0.1108 0.3190 0.056 Uiso 1 1 calc R
C35 C 0.7158(2) 0.2625(2) 0.25014(6) 0.0401(3) Uani 1 1 d .
C36 C 0.5571(2) 0.16720(19) 0.17242(5) 0.0382(3) Uani 1 1 d .
C37 C 0.2914(2) 0.08707(19) 0.21448(6) 0.0364(3) Uani 1 1 d .
C38 C 0.4536(2) 0.1857(2) 0.29123(5) 0.0369(3) Uani 1 1 d .
C39 C 0.54418(18) 0.19830(17) 0.25108(5) 0.0293(3) Uani 1 1 d .
C40 C 0.46455(18) 0.14984(17) 0.21256(5) 0.0289(3) Uani 1 1 d .

loop_
_atom_site_aniso_label
_atom_site_aniso_U_11
_atom_site_aniso_U_22
_atom_site_aniso_U_33
_atom_site_aniso_U_23
_atom_site_aniso_U_13
_atom_site_aniso_U_12
S1 0.0460(2) 0.03909(19) 0.02612(17) 0.00285(14) 0.00453(15) -0.00209(15)
S2 0.0489(2) 0.03011(17) 0.02997(18) 0.00287(13) 0.00411(15) -0.00471(15)
C1 0.0381(7) 0.0301(6) 0.0260(6) 0.0019(5) 0.0051(5) -0.0006(5)
C2 0.0414(8) 0.0334(7) 0.0411(8) -0.0070(6) -0.0003(7) -0.0024(6)
C3 0.0436(9) 0.0416(8) 0.0327(8) -0.0088(6) -0.0009(6) 0.0014(6)
Cl1 0.0546(2) 0.03511(19) 0.0527(2) -0.01204(16) 0.00208(19) -0.01297(17)
Cl2 0.0568(3) 0.0588(3) 0.0324(2) -0.00233(17) 0.00355(17) -0.0130(2)
O1 0.0594(8) 0.0364(6) 0.0448(7) 0.0048(5) 0.0108(6) -0.0132(5)
C4 0.0342(7) 0.0278(6) 0.0381(8) -0.0014(5) 0.0082(6) -0.0025(5)
C5 0.0311(7) 0.0266(6) 0.0396(8) -0.0065(5) 0.0060(6) -0.0031(5)
C6 0.0319(7) 0.0341(7) 0.0323(7) -0.0044(5) 0.0070(6) -0.0027(5)
S3 0.0603(3) 0.02782(17) 0.0359(2) -0.00881(14) 0.00462(18) 0.01083(16)
S4 0.0451(2) 0.03245(17) 0.03112(18) -0.00755(13) 0.00078(15) 0.00661(15)
C7 0.0490(9) 0.0262(6) 0.0317(7) -0.0068(5) 0.0033(6) 0.0067(6)
C8 0.0437(9) 0.0278(7) 0.0465(9) -0.0020(6) -0.0014(7) 0.0086(6)
C9 0.0451(9) 0.0333(7) 0.0379(8) 0.0015(6) -0.0031(7) 0.0070(6)
Cl3 0.0525(2) 0.03193(18) 0.0459(2) 0.00133(15) -0.00054(17) 0.00986(15)
Cl4 0.0528(2) 0.0549(2) 0.02663(18) -0.00642(15) 0.00177(16) 0.00559(18)
O2 0.0603(8) 0.0376(6) 0.0406(6) -0.0143(5) 0.0090(5) 0.0114(5)
C10 0.0344(7) 0.0286(6) 0.0326(7) -0.0071(5) 0.0051(6) 0.0028(5)
C11 0.0317(7) 0.0263(6) 0.0324(7) -0.0026(5) 0.0014(5) 0.0024(5)
C12 0.0327(7) 0.0344(7) 0.0260(6) -0.0054(5) 0.0036(5) 0.0007(5)
N1 0.0555(9) 0.0439(8) 0.0330(7) -0.0020(6) 0.0007(6) 0.0003(6)
N2 0.0383(7) 0.0456(8) 0.0461(8) -0.0023(6) 0.0024(6) -0.0042(6)
C13 0.0505(10) 0.0509(10) 0.0414(9) -0.0013(7) 0.0094(8) -0.0026(8)
C14 0.0323(7) 0.0374(8) 0.0454(9) -0.0073(6) -0.0095(6) -0.0011(6)
C15 0.0418(8) 0.0373(8) 0.0355(8) -0.0088(6) -0.0093(6) 0.0011(6)
C16 0.0472(9) 0.0412(8) 0.0375(8) -0.0038(6) 0.0038(7) 0.0044(7)
C17 0.0408(9) 0.0456(9) 0.0521(10) 0.0017(7) 0.0109(8) 0.0022(7)
C18 0.0310(8) 0.0385(8) 0.0634(11) -0.0014(7) 0.0006(7) -0.0022(6)
C19 0.0352(8) 0.0355(8) 0.0552(10) -0.0087(7) -0.0125(7) -0.0019(6)
C20 0.0483(9) 0.0385(8) 0.0399(9) -0.0095(6) -0.0156(7) 0.0007(7)
C21 0.0320(7) 0.0286(6) 0.0384(8) -0.0026(5) -0.0051(6) 0.0013(5)
C22 0.0368(7) 0.0287(6) 0.0335(7) -0.0033(5) -0.0022(6) 0.0049(5)
C23 0.0321(7) 0.0275(6) 0.0471(9) -0.0040(6) -0.0062(6) 0.0017(5)
C24 0.0400(8) 0.0285(6) 0.0315(7) -0.0025(5) -0.0060(6) 0.0037(5)
C25 0.0314(7) 0.0238(6) 0.0320(7) -0.0026(5) -0.0051(5) 0.0030(5)
C26 0.0310(7) 0.0241(6) 0.0345(7) -0.0032(5) -0.0043(5) 0.0037(5)
N3 0.0773(12) 0.0482(8) 0.0335(7) -0.0076(6) -0.0131(7) 0.0179(8)
N4 0.0484(9) 0.0447(8) 0.0790(13) -0.0145(8) -0.0282(9) 0.0015(7)
C27 0.0790(15) 0.0468(10) 0.0616(13) -0.0172(9) -0.0412(12) 0.0159(10)
C28 0.0334(8) 0.0391(9) 0.0837(15) 0.0025(9) 0.0115(9) -0.0075(7)
C29 0.0529(10) 0.0372(8) 0.0593(11) 0.0054(8) 0.0239(9) -0.0019(7)
C30 0.0906(15) 0.0424(9) 0.0311(8) -0.0051(7) 0.0005(9) 0.0087(9)
C31 0.0921(17) 0.0561(12) 0.0484(11) -0.0174(9) -0.0264(11) 0.0030(11)
C32 0.0522(11) 0.0447(10) 0.0704(13) -0.0114(9) -0.0256(10) -0.0053(8)
C33 0.0312(8) 0.0422(9) 0.0611(11) 0.0041(8) 0.0068(7) -0.0037(6)
C34 0.0456(9) 0.0469(9) 0.0458(10) 0.0060(7) 0.0166(8) 0.0055(7)
C35 0.0325(7) 0.0287(7) 0.0591(10) -0.0038(6) -0.0090(7) -0.0003(6)
C36 0.0512(9) 0.0275(7) 0.0349(8) 0.0017(5) 0.0056(7) 0.0047(6)
C37 0.0333(7) 0.0286(7) 0.0471(9) -0.0023(6) -0.0068(6) -0.0006(5)
C38 0.0458(9) 0.0318(7) 0.0321(7) -0.0005(5) -0.0017(6) 0.0094(6)
C39 0.0301(7) 0.0236(6) 0.0337(7) 0.0000(5) -0.0032(5) 0.0024(5)
C40 0.0311(7) 0.0223(6) 0.0328(7) -0.0002(5) -0.0012(5) 0.0013(5)

loop_
_atom_type_symbol
_atom_type_description
_atom_type_scat_dispersion_real
_atom_type_scat_dispersion_imag
_atom_type_scat_source
C C 0.0033 0.0016 'International Tables Vol C Tables 4.2.6.8 and 6.1.1.4'
H H 0.0000 0.0000 'International Tables Vol C Tables 4.2.6.8 and 6.1.1.4'
N N 0.0061 0.0033 'International Tables Vol C Tables 4.2.6.8 and 6.1.1.4'
O O 0.0106 0.0060 'International Tables Vol C Tables 4.2.6.8 and 6.1.1.4'
S S 0.1246 0.1234 'International Tables Vol C Tables 4.2.6.8 and 6.1.1.4'
Cl Cl 0.1484 0.1585 'International Tables Vol C Tables 4.2.6.8 and 6.1.1.4'

loop_
_geom_angle_atom_site_label_1
_geom_angle_atom_site_label_2
_geom_angle_atom_site_label_3
_geom_angle
_geom_angle_site_symmetry_1
_geom_angle_site_symmetry_3
C3 S1 C1 94.84(7) . .
C2 S2 C1 95.05(7) . .
S1 C1 S2 114.47(8) . .
C1 C1 S1 123.09(14) 2_665 .
C1 C1 S2 122.43(15) 2_665 .
S2 C2 H2 121.3 . .
C3 C2 S2 117.36(12) . .
C3 C2 H2 121.3 . .
S1 C3 H3 120.9 . .
C2 C3 S1 118.26(13) . .
C2 C3 H3 120.9 . .
O1 C4 C5 122.10(14) . .
O1 C4 C6 121.79(15) . 2_565
C5 C4 C6 116.09(12) . 2_565
C4 C5 Cl1 115.47(10) . .
C6 C5 Cl1 122.25(12) . .
C6 C5 C4 122.28(13) . .
C4 C6 Cl2 115.76(11) 2_565 .
C5 C6 Cl2 122.63(12) . .
C5 C6 C4 121.58(14) . 2_565
C8 S3 C7 94.99(7) . .
C9 S4 C7 94.61(7) . .
S3 C7 S4 114.76(8) . .
C7 C7 S3 122.44(16) 2_656 .
C7 C7 S4 122.80(15) 2_656 .
S3 C8 H8 121.3 . .
C9 C8 S3 117.39(12) . .
C9 C8 H8 121.3 . .
S4 C9 H9 120.9 . .
C8 C9 S4 118.26(13) . .
C8 C9 H9 120.9 . .
O2 C10 C11 122.10(14) . .
O2 C10 C12 121.40(14) . 2_756
C11 C10 C12 116.49(11) . 2_756
C10 C11 Cl3 115.61(10) . .
C12 C11 Cl3 122.62(12) . .
C12 C11 C10 121.78(13) . .
C10 C12 Cl4 115.61(10) 2_756 .
C11 C12 Cl4 122.67(12) . .
C11 C12 C10 121.69(13) . 2_756
C13 N1 C24 115.75(15) . .
C13 N2 C21 115.65(15) . .
N1 C13 N2 129.20(17) . .
N1 C13 H13 115.4 . .
N2 C13 H13 115.4 . .
C15 C14 H14 119.7 . .
C15 C14 C21 120.63(14) . .
C21 C14 H14 119.7 . .
C14 C15 H15 119.0 . .
C14 C15 C22 122.01(14) . .
C22 C15 H15 119.0 . .
C17 C16 H16 119.9 . .
C17 C16 C22 120.15(16) . .
C22 C16 H16 119.9 . .
C16 C17 H17 119.5 . .
C18 C17 C16 121.05(16) . .
C18 C17 H17 119.5 . .
C17 C18 H18 119.7 . .
C17 C18 C23 120.69(16) . .
C23 C18 H18 119.7 . .
C20 C19 H19 118.7 . .
C20 C19 C23 122.65(15) . .
C23 C19 H19 118.7 . .
C19 C20 H20 120.0 . .
C19 C20 C24 119.97(15) . .
C24 C20 H20 120.0 . .
N2 C21 C14 120.65(14) . .
N2 C21 C25 120.81(14) . .
C25 C21 C14 118.54(14) . .
C16 C22 C15 122.98(15) . .
C16 C22 C26 118.95(15) . .
C26 C22 C15 118.05(14) . .
C18 C23 C19 123.51(15) . .
C18 C23 C26 118.36(15) . .
C26 C23 C19 118.12(15) . .
N1 C24 C20 120.64(14) . .
N1 C24 C25 120.79(14) . .
C25 C24 C20 118.57(14) . .
C24 C25 C21 117.79(14) . .
C24 C25 C26 121.36(13) . .
C26 C25 C21 120.85(13) . .
C22 C26 C23 120.75(14) . .
C25 C26 C22 119.92(13) . .
C25 C26 C23 119.32(14) . .
C27 N3 C38 115.72(17) . .
C27 N4 C35 115.43(17) . .
N3 C27 H27 115.4 . .
N4 C27 N3 129.29(17) . .
N4 C27 H27 115.4 . .
C29 C28 H28 119.5 . .
C29 C28 C35 120.97(16) . .
C35 C28 H28 119.5 . .
C28 C29 H29 119.0 . .
C28 C29 C36 122.01(17) . .
C36 C29 H29 119.0 . .
C31 C30 H30 119.6 . .
C31 C30 C36 120.83(18) . .
C36 C30 H30 119.6 . .
C30 C31 H31 119.5 . .
C30 C31 C32 121.09(18) . .
C32 C31 H31 119.5 . .
C31 C32 H32 119.5 . .
C31 C32 C37 121.00(19) . .
C37 C32 H32 119.5 . .
C34 C33 H33 119.1 . .
C34 C33 C37 121.77(15) . .
C37 C33 H33 119.1 . .
C33 C34 H34 119.6 . .
C33 C34 C38 120.76(16) . .
C38 C34 H34 119.6 . .
N4 C35 C28 120.81(17) . .
N4 C35 C39 120.86(17) . .
C39 C35 C28 118.33(16) . .
C30 C36 C29 123.57(17) . .
C30 C36 C40 118.30(17) . .
C40 C36 C29 118.13(16) . .
C32 C37 C33 123.41(17) . .
C32 C37 C40 118.02(17) . .
C40 C37 C33 118.56(15) . .
N3 C38 C34 121.09(16) . .
N3 C38 C39 120.35(16) . .
C39 C38 C34 118.56(15) . .
C35 C39 C40 120.69(14) . .
C38 C39 C35 118.35(15) . .
C38 C39 C40 120.95(14) . .
C37 C40 C36 120.75(14) . .
C39 C40 C36 119.85(14) . .
C39 C40 C37 119.38(14) . .

loop_
_geom_bond_atom_site_label_1
_geom_bond_atom_site_label_2
_geom_bond_distance
_geom_bond_site_symmetry_2
S1 C1 1.7480(14) .
S1 C3 1.7346(17) .
S2 C1 1.7510(14) .
S2 C2 1.7387(16) .
C1 C1 1.354(3) 2_665
C2 H2 0.9400 .
C2 C3 1.322(2) .
C3 H3 0.9400 .
Cl1 C5 1.7014(14) .
Cl2 C6 1.7000(16) .
O1 C4 1.2131(17) .
C4 C5 1.479(2) .
C4 C6 1.486(2) 2_565
C5 C6 1.344(2) .
C6 C4 1.486(2) 2_565
S3 C7 1.7444(14) .
S3 C8 1.7321(17) .
S4 C7 1.7458(16) .
S4 C9 1.7308(16) .
C7 C7 1.351(3) 2_656
C8 H8 0.9400 .
C8 C9 1.323(2) .
C9 H9 0.9400 .
Cl3 C11 1.7035(14) .
Cl4 C12 1.7009(14) .
O2 C10 1.2146(17) .
C10 C11 1.476(2) .
C10 C12 1.482(2) 2_756
C11 C12 1.3452(19) .
C12 C10 1.482(2) 2_756
N1 C13 1.324(2) .
N1 C24 1.343(2) .
N2 C13 1.331(2) .
N2 C21 1.340(2) .
C13 H13 0.9400 .
C14 H14 0.9400 .
C14 C15 1.346(2) .
C14 C21 1.431(2) .
C15 H15 0.9400 .
C15 C22 1.438(2) .
C16 H16 0.9400 .
C16 C17 1.386(3) .
C16 C22 1.388(2) .
C17 H17 0.9400 .
C17 C18 1.382(3) .
C18 H18 0.9400 .
C18 C23 1.390(2) .
C19 H19 0.9400 .
C19 C20 1.348(3) .
C19 C23 1.431(2) .
C20 H20 0.9400 .
C20 C24 1.432(2) .
C21 C25 1.411(2) .
C22 C26 1.412(2) .
C23 C26 1.414(2) .
C24 C25 1.407(2) .
C25 C26 1.410(2) .
N3 C27 1.333(3) .
N3 C38 1.345(2) .
N4 C27 1.325(3) .
N4 C35 1.344(2) .
C27 H27 0.9400 .
C28 H28 0.9400 .
C28 C29 1.338(3) .
C28 C35 1.430(3) .
C29 H29 0.9400 .
C29 C36 1.426(3) .
C30 H30 0.9400 .
C30 C31 1.367(3) .
C30 C36 1.397(3) .
C31 H31 0.9400 .
C31 C32 1.371(3) .
C32 H32 0.9400 .
C32 C37 1.397(2) .
C33 H33 0.9400 .
C33 C34 1.343(3) .
C33 C37 1.427(2) .
C34 H34 0.9400 .
C34 C38 1.426(2) .
C35 C39 1.405(2) .
C36 C40 1.413(2) .
C37 C40 1.412(2) .
C38 C39 1.405(2) .
C39 C40 1.409(2) .

loop_
_geom_torsion_atom_site_label_1
_geom_torsion_atom_site_label_2
_geom_torsion_atom_site_label_3
_geom_torsion_atom_site_label_4
_geom_torsion
_geom_torsion_site_symmetry_1
_geom_torsion_site_symmetry_4
S2 C2 C3 S1 0.0(2) . .
C1 S1 C3 C2 -0.72(15) . .
C1 S2 C2 C3 0.78(15) . .
C2 S2 C1 S1 -1.23(10) . .
C2 S2 C1 C1 178.56(19) . 2_665
C3 S1 C1 S2 1.21(10) . .
C3 S1 C1 C1 -178.57(19) . 2_665
Cl1 C5 C6 Cl2 -0.8(2) . .
Cl1 C5 C6 C4 177.16(11) . 2_565
O1 C4 C5 Cl1 4.3(2) . .
O1 C4 C5 C6 -175.91(15) . .
C4 C5 C6 Cl2 179.48(11) . .
C4 C5 C6 C4 -2.6(2) . 2_565
C6 C4 C5 Cl1 -177.31(11) 2_565 .
C6 C4 C5 C6 2.5(2) 2_565 .
S3 C8 C9 S4 -0.5(2) . .
C7 S3 C8 C9 0.17(16) . .
C7 S4 C9 C8 0.54(16) . .
C8 S3 C7 S4 0.20(11) . .
C8 S3 C7 C7 179.9(2) . 2_656
C9 S4 C7 S3 -0.39(11) . .
C9 S4 C7 C7 179.9(2) . 2_656
Cl3 C11 C12 Cl4 -0.4(2) . .
Cl3 C11 C12 C10 177.81(11) . 2_756
O2 C10 C11 Cl3 3.2(2) . .
O2 C10 C11 C12 -176.70(15) . .
C10 C11 C12 Cl4 179.48(11) . .
C10 C11 C12 C10 -2.3(2) . 2_756
C12 C10 C11 Cl3 -177.91(11) 2_756 .
C12 C10 C11 C12 2.2(2) 2_756 .
N1 C24 C25 C21 0.2(2) . .
N1 C24 C25 C26 179.68(13) . .
N2 C21 C25 C24 -0.5(2) . .
N2 C21 C25 C26 -179.97(13) . .
C13 N1 C24 C20 -179.70(15) . .
C13 N1 C24 C25 0.4(2) . .
C13 N2 C21 C14 -179.75(15) . .
C13 N2 C21 C25 0.2(2) . .
C14 C15 C22 C16 -178.29(15) . .
C14 C15 C22 C26 0.5(2) . .
C14 C21 C25 C24 179.43(13) . .
C14 C21 C25 C26 0.0(2) . .
C15 C14 C21 N2 179.62(15) . .
C15 C14 C21 C25 -0.3(2) . .
C15 C22 C26 C23 179.87(13) . .
C15 C22 C26 C25 -0.9(2) . .
C16 C17 C18 C23 -0.9(3) . .
C16 C22 C26 C23 -1.2(2) . .
C16 C22 C26 C25 178.01(13) . .
C17 C16 C22 C15 -179.35(15) . .
C17 C16 C22 C26 1.8(2) . .
C17 C18 C23 C19 -177.77(16) . .
C17 C18 C23 C26 1.5(2) . .
C18 C23 C26 C22 -0.4(2) . .
C18 C23 C26 C25 -179.66(13) . .
C19 C20 C24 N1 -179.96(15) . .
C19 C20 C24 C25 0.0(2) . .
C19 C23 C26 C22 178.90(13) . .
C19 C23 C26 C25 -0.4(2) . .
C20 C19 C23 C18 179.35(16) . .
C20 C19 C23 C26 0.1(2) . .
C20 C24 C25 C21 -179.73(13) . .
C20 C24 C25 C26 -0.3(2) . .
C21 N2 C13 N1 0.5(3) . .
C21 C14 C15 C22 0.0(2) . .
C21 C25 C26 C22 0.6(2) . .
C21 C25 C26 C23 179.90(13) . .
C22 C16 C17 C18 -0.8(3) . .
C23 C19 C20 C24 0.1(2) . .
C24 N1 C13 N2 -0.8(3) . .
C24 C25 C26 C22 -178.81(13) . .
C24 C25 C26 C23 0.5(2) . .
N3 C38 C39 C35 0.1(2) . .
N3 C38 C39 C40 -179.14(13) . .
N4 C35 C39 C38 0.0(2) . .
N4 C35 C39 C40 179.25(14) . .
C27 N3 C38 C34 -179.65(16) . .
C27 N3 C38 C39 0.3(2) . .
C27 N4 C35 C28 179.43(16) . .
C27 N4 C35 C39 -0.5(2) . .
C28 C29 C36 C30 178.77(17) . .
C28 C29 C36 C40 -0.8(2) . .
C28 C35 C39 C38 -179.90(14) . .
C28 C35 C39 C40 -0.7(2) . .
C29 C28 C35 N4 -178.78(17) . .
C29 C28 C35 C39 1.1(3) . .
C29 C36 C40 C37 -179.80(14) . .
C29 C36 C40 C39 1.3(2) . .
C30 C31 C32 C37 0.5(3) . .
C30 C36 C40 C37 0.6(2) . .
C30 C36 C40 C39 -178.34(14) . .
C31 C30 C36 C29 -179.54(18) . .
C31 C30 C36 C40 0.1(3) . .
C31 C32 C37 C33 179.11(18) . .
C31 C32 C37 C40 0.2(3) . .
C32 C37 C40 C36 -0.7(2) . .
C32 C37 C40 C39 178.24(14) . .
C33 C34 C38 N3 179.65(16) . .
C33 C34 C38 C39 -0.3(2) . .
C33 C37 C40 C36 -179.68(14) . .
C33 C37 C40 C39 -0.8(2) . .
C34 C33 C37 C32 -177.64(17) . .
C34 C33 C37 C40 1.3(2) . .
C34 C38 C39 C35 -179.98(14) . .
C34 C38 C39 C40 0.8(2) . .
C35 N4 C27 N3 1.0(3) . .
C35 C28 C29 C36 -0.4(3) . .
C35 C39 C40 C36 -0.5(2) . .
C35 C39 C40 C37 -179.48(13) . .
C36 C30 C31 C32 -0.6(3) . .
C37 C33 C34 C38 -0.8(3) . .
C38 N3 C27 N4 -0.9(3) . .
C38 C39 C40 C36 178.68(13) . .
C38 C39 C40 C37 -0.2(2) . .
